data_4321939
loop_
_publ_author_name
'Michael C. Janzen'
'Hilary A. Jenkins'
'Louis M. Rendina'
'Jagadese J. Vittal'
'Richard J. Puddephatt'

_publ_section_title
;
 Synthesis of Metallacycles by Oxidative Addition of Sn-S, Sn-Se, Sn-Te,
 and Ge-Te Containing Precursors to Platinum(II)
;
_journal_name_full 'Inorganic Chemistry'
_journal_page_first 2123
_journal_page_last 2130
_journal_paper_doi 10.1021/ic980862p
_journal_volume 38
_journal_year 1999
_chemical_formula_sum 'C44 H50 N2 Pt Se2 Sn2'
_chemical_formula_weight 1197.25
_chemical_name_systematic
; 
 ? 
;
_space_group_IT_number 14
_symmetry_cell_setting monoclinic
_symmetry_space_group_name_Hall '-P 2ybc'
_symmetry_space_group_name_H-M 'P 1 21/c 1'
_atom_sites_solution_hydrogens geom
_atom_sites_solution_primary direct
_atom_sites_solution_secondary difmap
_audit_creation_method SHELXL
_cell_angle_alpha 90.00
_cell_angle_beta 92.26(2)
_cell_angle_gamma 90.00
_cell_formula_units_Z 4
_cell_length_a 12.3717(14)
_cell_length_b 16.702(2)
_cell_length_c 21.113(7)
_cell_measurement_reflns_used 27
_cell_measurement_temperature 294(2)
_cell_measurement_theta_max 12.49
_cell_measurement_theta_min 4.97
_cell_volume 4359.2(16)
_computing_cell_refinement 'Siemens XSCANS'
_computing_data_collection 'Siemens XSCANS'
_computing_data_reduction 'Siemens SHELXTL'
_computing_molecular_graphics 'Siemens SHELXTL'
_computing_publication_material 'Siemens SHELXTL'
_computing_structure_refinement 'SHELXL-93 (Sheldrick, 1993)'
_computing_structure_solution 'SHELXS-86 (Sheldrick, 1990)'
_diffrn_ambient_temperature 294(2)
_diffrn_measurement_device 'Siemens P4'
_diffrn_measurement_method '\w scans'
_diffrn_radiation_monochromator graphite
_diffrn_radiation_source 'fine-focus sealed tube'
_diffrn_radiation_type MoK\a
_diffrn_radiation_wavelength 0.71073
_diffrn_reflns_av_R_equivalents 0.0363
_diffrn_reflns_av_sigmaI/netI 0.0675
_diffrn_reflns_limit_h_max 14
_diffrn_reflns_limit_h_min -1
_diffrn_reflns_limit_k_max 1
_diffrn_reflns_limit_k_min -19
_diffrn_reflns_limit_l_max 25
_diffrn_reflns_limit_l_min -25
_diffrn_reflns_number 8377
_diffrn_reflns_theta_max 24.00
_diffrn_reflns_theta_min 1.65
_diffrn_standards_interval_count 197
_diffrn_standards_number 3
_exptl_absorpt_coefficient_mu 6.039
_exptl_absorpt_correction_T_max 0.2900
_exptl_absorpt_correction_T_min 0.2671
_exptl_absorpt_correction_type empirical
_exptl_crystal_colour yellow
_exptl_crystal_density_diffrn 1.824
_exptl_crystal_description block
_exptl_crystal_F_000 2296
_exptl_crystal_size_max 0.40
_exptl_crystal_size_mid 0.30
_exptl_crystal_size_min 0.30
_refine_diff_density_max 1.432
_refine_diff_density_min -1.555
_refine_diff_density_rms 0.152
_refine_ls_extinction_coef 0.00045(5)
_refine_ls_extinction_expression Fc^*^=kFc[1+0.001xFc^2^\l^3^/sin(2\q)]^-1/4^
_refine_ls_extinction_method SHELXL
_refine_ls_goodness_of_fit_all 1.065
_refine_ls_goodness_of_fit_obs 1.123
_refine_ls_matrix_type full
_refine_ls_number_parameters 461
_refine_ls_number_reflns 6162
_refine_ls_number_restraints 0
_refine_ls_restrained_S_all 1.080
_refine_ls_restrained_S_obs 1.123
_refine_ls_R_factor_all 0.0887
_refine_ls_R_factor_obs 0.0481
_refine_ls_shift/esd_max -0.006
_refine_ls_shift/esd_mean 0.001
_refine_ls_structure_factor_coef Fsqd
_refine_ls_weighting_details 'w=1/[\s^2^(Fo^2^)+(0.0467P)^2^+14.8820P] where P=(Fo^2^+2Fc^2^)/3'
_refine_ls_weighting_scheme calc
_refine_ls_wR_factor_all 0.1221
_refine_ls_wR_factor_obs 0.1036
_reflns_number_observed 4634
_reflns_number_total 6749
_reflns_observed_criterion >2sigma(I)
_cod_data_source_file ic980862p_3.cif
_cod_data_source_block h1030
_cod_depositor_comments
;
The following automatic conversions were performed:

'_refine_ls_weighting_scheme' value 'calc
w=1/[\s^2^(Fo^2^)+(0.0467P)^2^+14.8820P] where P=(Fo^2^+2Fc^2^)/3'
was changed to 'calc'. New tag '_refine_ls_weighting_details' was
created. The value of the new tag was set to
'w=1/[\s^2^(Fo^2^)+(0.0467P)^2^+14.8820P] where P=(Fo^2^+2Fc^2^)/3'.

Automatic conversion script
Id: cif_fix_values 3143 2015-03-26 13:38:13Z robertas 
;
_cod_original_cell_volume 4359.1(16)
_cod_database_code 4321939

loop_
_symmetry_equiv_pos_as_xyz
'x, y, z'
'-x, y+1/2, -z+1/2'
'-x, -y, -z'
'x, -y-1/2, z-1/2'

loop_
_atom_site_aniso_label
_atom_site_aniso_U_11
_atom_site_aniso_U_22
_atom_site_aniso_U_33
_atom_site_aniso_U_23
_atom_site_aniso_U_13
_atom_site_aniso_U_12
Pt1 0.0386(3) 0.0438(3) 0.0465(3) -0.0102(2) 0.0044(2) -0.0006(2)
Sn1 0.0475(5) 0.0413(4) 0.0450(4) -0.0070(3) 0.0028(3) 0.0053(3)
Sn2 0.0451(5) 0.0487(5) 0.0613(5) -0.0015(4) -0.0023(4) 0.0036(4)
Se1 0.0668(9) 0.0525(8) 0.0948(10) -0.0196(7) -0.0294(8) 0.0078(7)
Se2 0.0506(7) 0.0506(7) 0.0600(7) 0.0009(6) 0.0009(6) -0.0073(6)
N1 0.031(5) 0.043(5) 0.057(6) -0.011(4) 0.000(4) -0.015(4)
N2 0.044(5) 0.043(5) 0.037(4) -0.012(4) 0.005(4) -0.006(4)
C1 0.085(10) 0.060(8) 0.067(8) -0.003(7) -0.002(7) 0.018(7)
C2 0.049(7) 0.112(11) 0.056(7) -0.026(8) 0.017(6) -0.009(8)
C3 0.061(8) 0.056(7) 0.054(7) -0.005(6) 0.012(6) -0.007(7)
C4 0.063(8) 0.044(7) 0.059(7) -0.003(6) -0.001(6) -0.015(6)
C5 0.049(7) 0.035(6) 0.053(7) -0.008(5) -0.005(6) 0.000(5)
C6 0.064(8) 0.038(6) 0.053(7) -0.010(5) -0.011(6) -0.007(6)
C7 0.073(11) 0.201(21) 0.149(16) -0.120(16) -0.032(11) 0.007(13)
C8 0.174(19) 0.106(13) 0.075(10) -0.038(10) 0.014(12) -0.033(13)
C9 0.172(18) 0.044(8) 0.093(11) -0.009(8) -0.014(11) 0.015(9)
C10 0.059(8) 0.049(7) 0.051(7) -0.019(6) -0.003(6) 0.005(6)
C11 0.042(6) 0.042(6) 0.042(6) -0.005(5) 0.011(5) -0.005(5)
C12 0.042(6) 0.036(6) 0.048(6) -0.007(5) 0.010(5) 0.000(5)
C13 0.050(7) 0.043(6) 0.048(6) -0.012(5) 0.004(5) -0.010(6)
C14 0.052(7) 0.041(6) 0.048(6) 0.003(5) 0.011(5) -0.001(6)
C15 0.061(8) 0.046(7) 0.044(6) 0.003(5) 0.005(6) -0.012(6)
C16 0.079(10) 0.114(12) 0.065(8) 0.017(8) 0.021(7) -0.003(9)
C17 0.080(10) 0.066(9) 0.117(12) 0.019(9) 0.048(9) 0.020(8)
C18 0.065(9) 0.100(11) 0.094(10) -0.021(9) 0.033(8) -0.015(9)
C19 0.044(7) 0.052(7) 0.067(8) -0.016(6) 0.005(6) -0.007(6)
C20 0.055(8) 0.055(7) 0.054(7) -0.014(6) 0.009(6) -0.021(6)
C21 0.044(7) 0.051(7) 0.047(7) -0.008(5) 0.005(5) 0.012(6)
C22 0.095(11) 0.058(8) 0.061(8) -0.014(7) 0.013(8) -0.013(7)
C23 0.163(18) 0.073(10) 0.054(8) -0.012(7) 0.053(11) -0.040(11)
C24 0.107(15) 0.079(12) 0.134(17) -0.031(12) 0.070(14) -0.014(11)
C25 0.083(12) 0.076(11) 0.138(15) -0.027(11) 0.030(12) 0.002(9)
C26 0.077(10) 0.089(10) 0.061(8) -0.020(8) 0.025(8) 0.002(8)
C31 0.087(9) 0.042(7) 0.034(6) -0.015(5) 0.011(6) 0.005(7)
C32 0.096(12) 0.058(9) 0.111(12) 0.021(8) -0.011(9) 0.011(9)
C33 0.145(18) 0.060(11) 0.126(15) 0.016(10) -0.012(13) 0.019(11)
C34 0.152(17) 0.038(9) 0.086(11) 0.020(8) -0.028(11) -0.026(11)
C35 0.130(16) 0.057(10) 0.126(14) 0.008(9) 0.046(12) -0.026(11)
C36 0.106(13) 0.055(9) 0.148(15) -0.009(9) 0.054(11) 0.002(9)
C41 0.052(7) 0.060(8) 0.054(7) 0.009(6) 0.000(6) 0.012(6)
C42 0.057(9) 0.063(8) 0.085(9) 0.010(7) -0.005(7) 0.001(7)
C43 0.059(9) 0.079(10) 0.088(10) 0.031(8) -0.020(8) -0.021(8)
C44 0.054(9) 0.106(12) 0.073(9) 0.023(9) 0.012(7) 0.020(9)
C45 0.060(9) 0.070(9) 0.081(9) 0.006(7) 0.006(7) 0.011(8)
C46 0.062(9) 0.071(9) 0.083(9) 0.008(8) 0.018(7) 0.020(7)
C51 0.074(9) 0.049(7) 0.057(7) 0.001(6) 0.007(7) -0.002(7)
C52 0.084(11) 0.094(11) 0.075(10) 0.013(9) -0.020(8) 0.019(9)
C53 0.146(19) 0.135(16) 0.088(13) 0.034(12) -0.021(13) 0.027(14)
C54 0.179(23) 0.134(17) 0.068(11) 0.033(11) 0.025(14) 0.018(16)
C55 0.103(15) 0.173(20) 0.099(14) 0.031(14) 0.045(12) 0.024(14)
C56 0.077(11) 0.123(14) 0.078(10) 0.019(10) 0.019(9) 0.024(10)

loop_
_atom_site_label
_atom_site_type_symbol
_atom_site_fract_x
_atom_site_fract_y
_atom_site_fract_z
_atom_site_U_iso_or_equiv
_atom_site_thermal_displace_type
_atom_site_occupancy
_atom_site_calc_flag
_atom_site_refinement_flags
_atom_site_disorder_group
Pt1 Pt 0.65918(3) 0.20525(3) -0.00465(2) 0.0429(2) Uani 1 d . .
Sn1 Sn 0.68209(6) 0.31570(4) 0.07931(3) 0.0446(2) Uani 1 d . .
Sn2 Sn 0.87320(6) 0.15519(5) 0.13837(4) 0.0518(2) Uani 1 d . .
Se1 Se 0.85632(11) 0.30547(8) 0.14806(7) 0.0722(4) Uani 1 d . .
Se2 Se 0.71272(10) 0.09950(7) 0.07923(6) 0.0538(3) Uani 1 d . .
N1 N 0.6416(6) 0.1117(5) -0.0767(4) 0.044(2) Uani 1 d . .
N2 N 0.8111(7) 0.2023(5) -0.0491(4) 0.041(2) Uani 1 d . .
C1 C 0.6066(11) 0.2884(7) -0.0731(6) 0.071(4) Uani 1 d . .
H1A H 0.6666(11) 0.3047(7) -0.0976(6) 0.106 Uiso 1 calc R .
H1B H 0.5769(11) 0.3343(7) -0.0527(6) 0.106 Uiso 1 calc R .
H1C H 0.5521(11) 0.2644(7) -0.1006(6) 0.106 Uiso 1 calc R .
C2 C 0.5039(10) 0.1991(8) 0.0255(6) 0.072(4) Uani 1 d . .
H2A H 0.5010(10) 0.1621(8) 0.0601(6) 0.108 Uiso 1 calc R .
H2B H 0.4566(10) 0.1812(8) -0.0088(6) 0.108 Uiso 1 calc R .
H2C H 0.4815(10) 0.2511(8) 0.0391(6) 0.108 Uiso 1 calc R .
C3 C 0.5564(10) 0.0645(7) -0.0861(5) 0.057(3) Uani 1 d . .
H3A H 0.5001(10) 0.0685(7) -0.0584(5) 0.068 Uiso 1 calc R .
C4 C 0.5465(10) 0.0093(7) -0.1354(5) 0.055(3) Uani 1 d . .
H4A H 0.4855(10) -0.0231(7) -0.1392(5) 0.067 Uiso 1 calc R .
C5 C 0.6268(9) 0.0027(6) -0.1784(5) 0.046(3) Uani 1 d . .
C6 C 0.6219(10) -0.0574(6) -0.2322(5) 0.052(3) Uani 1 d . .
C7 C 0.5087(12) -0.0676(12) -0.2588(8) 0.142(9) Uani 1 d . .
H7A H 0.4624(12) -0.0833(12) -0.2255(8) 0.213 Uiso 1 calc R .
H7B H 0.5075(12) -0.1082(12) -0.2910(8) 0.213 Uiso 1 calc R .
H7C H 0.4836(12) -0.0179(12) -0.2769(8) 0.213 Uiso 1 calc R .
C8 C 0.6900(16) -0.0330(10) -0.2866(7) 0.118(7) Uani 1 d . .
H8A H 0.7636(16) -0.0257(10) -0.2715(7) 0.177 Uiso 1 calc R .
H8B H 0.6630(16) 0.0163(10) -0.3044(7) 0.177 Uiso 1 calc R .
H8C H 0.6870(16) -0.0740(10) -0.3184(7) 0.177 Uiso 1 calc R .
C9 C 0.6667(15) -0.1370(8) -0.2088(7) 0.104(6) Uani 1 d . .
H9A H 0.7392(15) -0.1296(8) -0.1918(7) 0.155 Uiso 1 calc R .
H9B H 0.6672(15) -0.1743(8) -0.2433(7) 0.155 Uiso 1 calc R .
H9C H 0.6222(15) -0.1575(8) -0.1763(7) 0.155 Uiso 1 calc R .
C10 C 0.7175(10) 0.0516(6) -0.1664(5) 0.053(3) Uani 1 d . .
H10A H 0.7753(10) 0.0483(6) -0.1931(5) 0.064 Uiso 1 calc R .
C11 C 0.7237(8) 0.1046(6) -0.1161(5) 0.042(3) Uani 1 d . .
C12 C 0.8189(8) 0.1541(6) -0.1001(5) 0.042(3) Uani 1 d . .
C13 C 0.9124(9) 0.1517(6) -0.1340(5) 0.047(3) Uani 1 d . .
H13A H 0.9143(9) 0.1187(6) -0.1694(5) 0.056 Uiso 1 calc R .
C14 C 1.0039(9) 0.1971(6) -0.1171(5) 0.047(3) Uani 1 d . .
C15 C 1.1068(9) 0.1901(6) -0.1543(5) 0.050(3) Uani 1 d . .
C16 C 1.0822(12) 0.2085(9) -0.2243(6) 0.086(4) Uani 1 d . .
H16A H 1.0269(12) 0.1729(9) -0.2406(6) 0.128 Uiso 1 calc R .
H16B H 1.1466(12) 0.2014(9) -0.2476(6) 0.128 Uiso 1 calc R .
H16C H 1.0577(12) 0.2629(9) -0.2287(6) 0.128 Uiso 1 calc R .
C17 C 1.1484(11) 0.1048(8) -0.1474(7) 0.087(5) Uani 1 d . .
H17A H 1.0937(11) 0.0681(8) -0.1629(7) 0.130 Uiso 1 calc R .
H17B H 1.1656(11) 0.0938(8) -0.1035(7) 0.130 Uiso 1 calc R .
H17C H 1.2121(11) 0.0985(8) -0.1714(7) 0.130 Uiso 1 calc R .
C18 C 1.1939(11) 0.2467(9) -0.1295(7) 0.085(4) Uani 1 d . .
H18A H 1.1685(11) 0.3008(9) -0.1334(7) 0.128 Uiso 1 calc R .
H18B H 1.2575(11) 0.2401(9) -0.1536(7) 0.128 Uiso 1 calc R .
H18C H 1.2109(11) 0.2350(9) -0.0857(7) 0.128 Uiso 1 calc R .
C19 C 0.9944(9) 0.2459(7) -0.0650(5) 0.054(3) Uani 1 d . .
H19A H 1.0519(9) 0.2786(7) -0.0520(5) 0.065 Uiso 1 calc R .
C20 C 0.9012(9) 0.2464(7) -0.0324(5) 0.055(3) Uani 1 d . .
H20A H 0.8987(9) 0.2788(7) 0.0033(5) 0.065 Uiso 1 calc R .
C21 C 0.5577(9) 0.3246(7) 0.1483(5) 0.047(3) Uani 1 d . .
C22 C 0.5810(13) 0.3086(7) 0.2115(6) 0.071(4) Uani 1 d . .
H22A H 0.6498(13) 0.2902(7) 0.2234(6) 0.086 Uiso 1 calc R .
C23 C 0.5078(18) 0.3185(9) 0.2568(7) 0.095(6) Uani 1 d . .
H23A H 0.5249(18) 0.3048(9) 0.2987(7) 0.114 Uiso 1 calc R .
C24 C 0.4092(17) 0.3486(10) 0.2400(10) 0.105(7) Uani 1 d . .
H24A H 0.3598(17) 0.3582(10) 0.2712(10) 0.126 Uiso 1 calc R .
C25 C 0.3798(14) 0.3657(9) 0.1773(10) 0.098(5) Uani 1 d . .
H25A H 0.3107(14) 0.3839(9) 0.1659(10) 0.118 Uiso 1 calc R .
C26 C 0.4563(11) 0.3549(8) 0.1326(6) 0.075(4) Uani 1 d . .
H26A H 0.4393(11) 0.3683(8) 0.0907(6) 0.090 Uiso 1 calc R .
C31 C 0.7071(11) 0.4358(7) 0.0460(5) 0.054(3) Uani 1 d . .
C32 C 0.6310(13) 0.4942(8) 0.0470(7) 0.089(5) Uani 1 d . .
H32A H 0.5619(13) 0.4810(8) 0.0594(7) 0.107 Uiso 1 calc R .
C33 C 0.6522(18) 0.5737(10) 0.0300(9) 0.111(6) Uani 1 d . .
H33A H 0.5981(18) 0.6121(10) 0.0325(9) 0.133 Uiso 1 calc R .
C34 C 0.7512(18) 0.5951(9) 0.0101(7) 0.093(6) Uani 1 d . .
H34A H 0.7645(18) 0.6468(9) -0.0039(7) 0.112 Uiso 1 calc R .
C35 C 0.8292(15) 0.5392(9) 0.0110(8) 0.103(6) Uani 1 d . .
H35A H 0.8983(15) 0.5540(9) -0.0002(8) 0.124 Uiso 1 calc R .
C36 C 0.8112(14) 0.4616(9) 0.0278(8) 0.102(5) Uani 1 d . .
H36A H 0.8678(14) 0.4250(9) 0.0274(8) 0.122 Uiso 1 calc R .
C41 C 1.0239(10) 0.1381(7) 0.0935(5) 0.055(3) Uani 1 d . .
C42 C 1.1017(11) 0.1984(8) 0.0948(6) 0.068(4) Uani 1 d . .
H42A H 1.0890(11) 0.2471(8) 0.1145(6) 0.082 Uiso 1 calc R .
C43 C 1.1991(11) 0.1837(9) 0.0659(7) 0.076(4) Uani 1 d . .
H43A H 1.2510(11) 0.2240(9) 0.0655(7) 0.091 Uiso 1 calc R .
C44 C 1.2207(11) 0.1120(10) 0.0381(6) 0.078(4) Uani 1 d . .
H44A H 1.2867(11) 0.1036(10) 0.0196(6) 0.093 Uiso 1 calc R .
C45 C 1.1439(11) 0.0519(8) 0.0376(6) 0.070(4) Uani 1 d . .
H45A H 1.1573(11) 0.0030(8) 0.0184(6) 0.084 Uiso 1 calc R .
C46 C 1.0472(11) 0.0654(8) 0.0659(6) 0.072(4) Uani 1 d . .
H46A H 0.9962(11) 0.0245(8) 0.0665(6) 0.086 Uiso 1 calc R .
C51 C 0.8872(11) 0.1024(7) 0.2308(6) 0.060(3) Uani 1 d . .
C52 C 0.9833(12) 0.0640(9) 0.2503(7) 0.085(4) Uani 1 d . .
H52A H 1.0415(12) 0.0626(9) 0.2237(7) 0.102 Uiso 1 calc R .
C53 C 0.9910(18) 0.0284(12) 0.3090(9) 0.124(7) Uani 1 d . .
H53A H 1.0548(18) 0.0026(12) 0.3216(9) 0.149 Uiso 1 calc R .
C54 C 0.9085(21) 0.0300(12) 0.3487(8) 0.127(7) Uani 1 d . .
H54A H 0.9150(21) 0.0050(12) 0.3880(8) 0.152 Uiso 1 calc R .
C55 C 0.8153(16) 0.0688(13) 0.3305(9) 0.124(7) Uani 1 d . .
H55A H 0.7588(16) 0.0720(13) 0.3582(9) 0.149 Uiso 1 calc R .
C56 C 0.8046(13) 0.1029(10) 0.2717(7) 0.092(5) Uani 1 d . .
H56A H 0.7394(13) 0.1270(10) 0.2593(7) 0.111 Uiso 1 calc R .

loop_
_atom_type_symbol
_atom_type_description
_atom_type_scat_dispersion_real
_atom_type_scat_dispersion_imag
_atom_type_scat_source
C C 0.0033 0.0016 'International Tables Vol C Tables 4.2.6.8 and 6.1.1.4'
H H 0.0000 0.0000 'International Tables Vol C Tables 4.2.6.8 and 6.1.1.4'
N N 0.0061 0.0033 'International Tables Vol C Tables 4.2.6.8 and 6.1.1.4'
Se Se -0.0929 2.2259 'International Tables Vol C Tables 4.2.6.8 and 6.1.1.4'
Sn Sn -0.6537 1.4246 'International Tables Vol C Tables 4.2.6.8 and 6.1.1.4'
Pt Pt -1.7033 8.3905 'International Tables Vol C Tables 4.2.6.8 and 6.1.1.4'

loop_
_geom_angle_atom_site_label_1
_geom_angle_atom_site_label_2
_geom_angle_atom_site_label_3
_geom_angle
_geom_angle_site_symmetry_1
_geom_angle_site_symmetry_3
_geom_angle_publ_flag
C2 Pt1 C1 88.8(5) . . ?
C2 Pt1 N2 171.0(4) . . ?
C1 Pt1 N2 88.1(4) . . ?
C2 Pt1 N1 96.4(4) . . ?
C1 Pt1 N1 88.5(4) . . ?
N2 Pt1 N1 75.1(3) . . ?
C2 Pt1 Sn1 84.3(3) . . ?
C1 Pt1 Sn1 91.3(3) . . ?
N2 Pt1 Sn1 104.2(2) . . ?
N1 Pt1 Sn1 179.3(2) . . ?
C2 Pt1 Se2 88.3(4) . . ?
C1 Pt1 Se2 176.7(4) . . ?
N2 Pt1 Se2 94.6(2) . . ?
N1 Pt1 Se2 90.2(2) . . ?
Sn1 Pt1 Se2 89.97(4) . . ?
C31 Sn1 C21 105.7(4) . . ?
C31 Sn1 Se1 96.8(3) . . ?
C21 Sn1 Se1 103.2(3) . . ?
C31 Sn1 Pt1 117.3(3) . . ?
C21 Sn1 Pt1 116.9(3) . . ?
Se1 Sn1 Pt1 114.32(4) . . ?
C41 Sn2 C51 107.9(5) . . ?
C41 Sn2 Se2 114.8(3) . . ?
C51 Sn2 Se2 109.8(3) . . ?
C41 Sn2 Se1 104.1(3) . . ?
C51 Sn2 Se1 109.8(3) . . ?
Se2 Sn2 Se1 110.22(5) . . ?
Sn2 Se1 Sn1 95.22(5) . . ?
Sn2 Se2 Pt1 105.56(5) . . ?
C3 N1 C11 118.1(9) . . ?
C3 N1 Pt1 125.9(7) . . ?
C11 N1 Pt1 115.9(6) . . ?
C12 N2 C20 116.2(9) . . ?
C12 N2 Pt1 117.1(7) . . ?
C20 N2 Pt1 126.6(7) . . ?
N1 C3 C4 123.5(11) . . ?
C5 C4 C3 120.1(11) . . ?
C4 C5 C10 115.2(10) . . ?
C4 C5 C6 122.7(10) . . ?
C10 C5 C6 122.0(10) . . ?
C7 C6 C8 106.8(12) . . ?
C7 C6 C5 111.4(10) . . ?
C8 C6 C5 112.7(10) . . ?
C7 C6 C9 110.3(12) . . ?
C8 C6 C9 106.1(12) . . ?
C5 C6 C9 109.4(9) . . ?
C11 C10 C5 122.2(11) . . ?
N1 C11 C10 120.8(9) . . ?
N1 C11 C12 115.3(8) . . ?
C10 C11 C12 123.9(9) . . ?
N2 C12 C13 121.1(9) . . ?
N2 C12 C11 116.0(9) . . ?
C13 C12 C11 122.9(9) . . ?
C12 C13 C14 122.5(9) . . ?
C19 C14 C13 115.6(10) . . ?
C19 C14 C15 123.7(10) . . ?
C13 C14 C15 120.8(9) . . ?
C18 C15 C17 108.6(11) . . ?
C18 C15 C14 111.8(9) . . ?
C17 C15 C14 108.0(9) . . ?
C18 C15 C16 108.7(10) . . ?
C17 C15 C16 109.6(11) . . ?
C14 C15 C16 110.1(10) . . ?
C20 C19 C14 120.4(10) . . ?
C19 C20 N2 124.1(10) . . ?
C22 C21 C26 117.2(11) . . ?
C22 C21 Sn1 120.6(9) . . ?
C26 C21 Sn1 121.8(8) . . ?
C23 C22 C21 122.6(16) . . ?
C24 C23 C22 118.7(16) . . ?
C23 C24 C25 121.7(16) . . ?
C26 C25 C24 117.8(16) . . ?
C25 C26 C21 121.8(14) . . ?
C32 C31 C36 114.9(12) . . ?
C32 C31 Sn1 123.8(10) . . ?
C36 C31 Sn1 120.8(10) . . ?
C31 C32 C33 122.7(16) . . ?
C34 C33 C32 120.6(17) . . ?
C35 C34 C33 117.9(14) . . ?
C34 C35 C36 122.7(17) . . ?
C35 C36 C31 121.0(15) . . ?
C46 C41 C42 119.2(12) . . ?
C46 C41 Sn2 120.2(10) . . ?
C42 C41 Sn2 120.5(9) . . ?
C41 C42 C43 118.3(13) . . ?
C44 C43 C42 121.9(13) . . ?
C43 C44 C45 119.7(13) . . ?
C46 C45 C44 119.2(13) . . ?
C45 C46 C41 121.7(14) . . ?
C56 C51 C52 117.8(12) . . ?
C56 C51 Sn2 122.6(10) . . ?
C52 C51 Sn2 119.6(10) . . ?
C53 C52 C51 119.4(16) . . ?
C54 C53 C52 121.7(18) . . ?
C53 C54 C55 119.1(17) . . ?
C56 C55 C54 120.2(16) . . ?
C51 C56 C55 121.6(15) . . ?

loop_
_geom_bond_atom_site_label_1
_geom_bond_atom_site_label_2
_geom_bond_distance
_geom_bond_site_symmetry_2
_geom_bond_publ_flag
Pt1 C2 2.050(11) . ?
Pt1 C1 2.090(12) . ?
Pt1 N2 2.134(8) . ?
Pt1 N1 2.186(8) . ?
Pt1 Sn1 2.5664(9) . ?
Pt1 Se2 2.5696(13) . ?
Sn1 C31 2.152(11) . ?
Sn1 C21 2.166(11) . ?
Sn1 Se1 2.556(2) . ?
Sn2 C41 2.144(12) . ?
Sn2 C51 2.143(12) . ?
Sn2 Se2 2.4839(14) . ?
Sn2 Se1 2.5276(15) . ?
N1 C3 1.325(13) . ?
N1 C11 1.343(12) . ?
N2 C12 1.350(12) . ?
N2 C20 1.371(13) . ?
C3 C4 1.390(15) . ?
C4 C5 1.38(2) . ?
C5 C10 1.404(15) . ?
C5 C6 1.515(14) . ?
C6 C7 1.50(2) . ?
C6 C8 1.51(2) . ?
C6 C9 1.52(2) . ?
C10 C11 1.381(14) . ?
C11 C12 1.468(14) . ?
C12 C13 1.385(14) . ?
C13 C14 1.396(14) . ?
C14 C19 1.378(14) . ?
C14 C15 1.526(15) . ?
C15 C18 1.51(2) . ?
C15 C17 1.52(2) . ?
C15 C16 1.53(2) . ?
C19 C20 1.366(15) . ?
C21 C22 1.38(2) . ?
C21 C26 1.38(2) . ?
C22 C23 1.35(2) . ?
C23 C24 1.35(2) . ?
C24 C25 1.39(2) . ?
C25 C26 1.37(2) . ?
C31 C32 1.36(2) . ?
C31 C36 1.43(2) . ?
C32 C33 1.40(2) . ?
C33 C34 1.36(2) . ?
C34 C35 1.34(2) . ?
C35 C36 1.36(2) . ?
C41 C46 1.38(2) . ?
C41 C42 1.39(2) . ?
C42 C43 1.39(2) . ?
C43 C44 1.37(2) . ?
C44 C45 1.38(2) . ?
C45 C46 1.38(2) . ?
C51 C56 1.36(2) . ?
C51 C52 1.40(2) . ?
C52 C53 1.37(2) . ?
C53 C54 1.35(2) . ?
C54 C55 1.37(2) . ?
C55 C56 1.37(2) . ?
